data_4077005
loop_
_publ_author_name
'Aharonian, Ghazar'
'Gambarotta, Sandro'
'Yap, Glenn P. A.'

_publ_section_title
;
 Tantalum Complexes of Diphenyldipyrrolide Dianion:&#x00A0; Partial
 Hydrogenation of a Phenyl Ring
;
_journal_issue 20
_journal_name_full Organometallics
_journal_page_first 4257
_journal_paper_doi 10.1021/om020406f
_journal_volume 21
_journal_year 2002
_chemical_formula_sum 'C60 H70 Li N4 O4 Ta'
_chemical_formula_weight 1099.09
_chemical_name_systematic
; 
 ? 
;
_space_group_IT_number 14
_symmetry_cell_setting monoclinic
_symmetry_space_group_name_Hall '-P 2ybc'
_symmetry_space_group_name_H-M 'P 1 21/c 1'
_atom_sites_solution_hydrogens geom
_atom_sites_solution_primary direct
_atom_sites_solution_secondary difmap
_audit_creation_method SHELXL-97
_cell_angle_alpha 90.00
_cell_angle_beta 91.129(1)
_cell_angle_gamma 90.00
_cell_formula_units_Z 4
_cell_length_a 14.570(1)
_cell_length_b 19.954(2)
_cell_length_c 18.371(1)
_cell_measurement_reflns_used 'reflections from 60 data frames'
_cell_measurement_temperature 203(2)
_cell_measurement_theta_max 28.29
_cell_measurement_theta_min 1.47
_cell_volume 5340.0(7)
_computing_cell_refinement 'Bruker SMART'
_computing_data_collection 'Bruker SMART'
_computing_data_reduction 'Bruker SHELXTL'
_computing_molecular_graphics 'Bruker SHELXTL'
_computing_publication_material 'Bruker SHELXTL'
_computing_structure_refinement 'SHELXL-97 (Sheldrick, 1997)'
_computing_structure_solution 'SHELXS-97 (Sheldrick, 1990)'
_diffrn_ambient_temperature 203(2)
_diffrn_measured_fraction_theta_full 0.928
_diffrn_measured_fraction_theta_max 0.928
_diffrn_measurement_device_type 'CCD area detector'
_diffrn_measurement_method 'phi and omega scans'
_diffrn_radiation_monochromator graphite
_diffrn_radiation_source 'fine-focus sealed tube'
_diffrn_radiation_type MoK\a
_diffrn_radiation_wavelength 0.71073
_diffrn_reflns_av_R_equivalents 0.0541
_diffrn_reflns_av_sigmaI/netI 0.0553
_diffrn_reflns_limit_h_max 19
_diffrn_reflns_limit_h_min -19
_diffrn_reflns_limit_k_max 26
_diffrn_reflns_limit_k_min 0
_diffrn_reflns_limit_l_max 24
_diffrn_reflns_limit_l_min 0
_diffrn_reflns_number 41932
_diffrn_reflns_theta_full 28.74
_diffrn_reflns_theta_max 28.74
_diffrn_reflns_theta_min 1.40
_diffrn_standards_decay_% <1
_diffrn_standards_number '50 standard frames at start and end'
_exptl_absorpt_coefficient_mu 2.108
_exptl_absorpt_correction_T_max 0.862136
_exptl_absorpt_correction_T_min 0.654503
_exptl_absorpt_correction_type multi-scan
_exptl_absorpt_process_details 'Blessing, Acta Cryst. (1995) A51 33-38.'
_exptl_crystal_colour yellow
_exptl_crystal_density_diffrn 1.367
_exptl_crystal_density_method 'not measured'
_exptl_crystal_description block
_exptl_crystal_F_000 2264
_exptl_crystal_size_max 0.2
_exptl_crystal_size_mid 0.1
_exptl_crystal_size_min 0.1
_refine_diff_density_max 0.772
_refine_diff_density_min -1.135
_refine_diff_density_rms 0.126
_refine_ls_extinction_method none
_refine_ls_goodness_of_fit_ref 1.037
_refine_ls_hydrogen_treatment mixed
_refine_ls_matrix_type full
_refine_ls_number_parameters 631
_refine_ls_number_reflns 12865
_refine_ls_number_restraints 0
_refine_ls_restrained_S_all 1.037
_refine_ls_R_factor_all 0.0449
_refine_ls_R_factor_gt 0.0294
_refine_ls_shift/su_max 0.011
_refine_ls_shift/su_mean 0.005
_refine_ls_structure_factor_coef Fsqd
_refine_ls_weighting_details 'calc w=1/[\s^2^(Fo^2^)+(0.0300P)^2^+0.0000P] where P=(Fo^2^+2Fc^2^)/3'
_refine_ls_weighting_scheme calc
_refine_ls_wR_factor_gt 0.0663
_refine_ls_wR_factor_ref 0.0730
_reflns_number_gt 9461
_reflns_number_total 12865
_reflns_threshold_expression >2sigma(I)
_cod_data_source_file om020406f.cif
_cod_data_source_block sg192
_cod_depositor_comments
;
The following automatic conversions were performed:

'_symmetry_cell_setting' value 'Monoclinic' changed to 'monoclinic'
according to /home/saulius/struct/CIF-dictionaries/cif_core.dic
dictionary named 'cif_core.dic' version 2.4.1 from 2010-06-29.

Automatic conversion script
Id: cif_fix_values 1715 2011-07-08 13:25:40Z adriana 
;
_cod_original_cell_volume 5339.8(7)
_cod_original_sg_symbol_H-M P2(1)/c
_cod_database_code 4077005

loop_
_symmetry_equiv_pos_as_xyz
'x, y, z'
'-x, y+1/2, -z+1/2'
'-x, -y, -z'
'x, -y-1/2, z-1/2'

loop_
_atom_site_label
_atom_site_type_symbol
_atom_site_fract_x
_atom_site_fract_y
_atom_site_fract_z
_atom_site_U_iso_or_equiv
_atom_site_adp_type
_atom_site_occupancy
_atom_site_symmetry_multiplicity
_atom_site_calc_flag
_atom_site_refinement_flags
Ta Ta 0.261960(8) 0.389491(6) 0.777254(7) 0.02442(4) Uani 1 1 d .
Li Li 0.2286(5) 0.6125(4) 0.2495(4) 0.0537(17) Uani 1 1 d .
N1 N 0.20067(18) 0.47346(13) 0.72070(13) 0.0290(6) Uani 1 1 d .
N2 N 0.18413(17) 0.42868(12) 0.86122(13) 0.0259(5) Uani 1 1 d .
N3 N 0.34560(17) 0.36300(13) 0.86697(14) 0.0282(6) Uani 1 1 d .
N4 N 0.31953(18) 0.29773(13) 0.74036(14) 0.0291(6) Uani 1 1 d .
O1 O 0.2938(2) 0.5565(2) 0.1850(2) 0.0930(13) Uani 1 1 d .
O2 O 0.1543(2) 0.67537(16) 0.19564(17) 0.0657(8) Uani 1 1 d .
O3 O 0.1524(2) 0.55564(15) 0.30707(16) 0.0647(8) Uani 1 1 d .
O4 O 0.3081(2) 0.66386(17) 0.31357(16) 0.0667(9) Uani 1 1 d .
C1 C 0.1998(2) 0.47595(18) 0.64509(17) 0.0380(8) Uani 1 1 d .
H1A H 0.2287 0.4447 0.6149 0.046 Uiso 1 1 calc R
C2 C 0.1512(3) 0.53001(18) 0.62108(18) 0.0404(8) Uani 1 1 d .
H2A H 0.1406 0.5425 0.5723 0.048 Uiso 1 1 calc R
C3 C 0.1198(2) 0.56375(17) 0.68303(18) 0.0350(8) Uani 1 1 d .
H3A H 0.0848 0.6033 0.6836 0.042 Uiso 1 1 calc R
C4 C 0.1500(2) 0.52790(15) 0.74218(16) 0.0257(6) Uani 1 1 d .
C5 C 0.1595(2) 0.38661(16) 0.91888(17) 0.0349(7) Uani 1 1 d .
H5A H 0.1838 0.3436 0.9274 0.042 Uiso 1 1 calc R
C6 C 0.0960(2) 0.41662(17) 0.96043(19) 0.0379(8) Uani 1 1 d .
H6A H 0.0686 0.3987 1.0020 0.045 Uiso 1 1 calc R
C7 C 0.0788(2) 0.47974(16) 0.92948(18) 0.0350(8) Uani 1 1 d .
H7A H 0.0378 0.5120 0.9470 0.042 Uiso 1 1 calc R
C8 C 0.1318(2) 0.48628(14) 0.86956(16) 0.0250(6) Uani 1 1 d .
C9 C 0.1458(2) 0.54707(15) 0.82210(16) 0.0250(6) Uani 1 1 d .
C10 C 0.2595(2) 0.59015(17) 0.91948(18) 0.0348(8) Uani 1 1 d .
H10A H 0.2183 0.5753 0.9547 0.042 Uiso 1 1 calc R
C11 C 0.3408(3) 0.62083(17) 0.9416(2) 0.0415(8) Uani 1 1 d .
H11A H 0.3538 0.6274 0.9914 0.050 Uiso 1 1 calc R
C12 C 0.4027(3) 0.64175(18) 0.8901(2) 0.0428(9) Uani 1 1 d .
H12A H 0.4584 0.6619 0.9048 0.051 Uiso 1 1 calc R
C13 C 0.3820(2) 0.63289(18) 0.8173(2) 0.0416(9) Uani 1 1 d .
H13A H 0.4237 0.6474 0.7822 0.050 Uiso 1 1 calc R
C14 C 0.3003(2) 0.60284(16) 0.79523(18) 0.0331(7) Uani 1 1 d .
H14A H 0.2872 0.5974 0.7453 0.040 Uiso 1 1 calc R
C15 C 0.2378(2) 0.58083(15) 0.84553(17) 0.0269(6) Uani 1 1 d .
C16 C 0.0732(2) 0.66056(17) 0.8557(2) 0.0404(8) Uani 1 1 d .
H16A H 0.1318 0.6779 0.8668 0.048 Uiso 1 1 calc R
C17 C -0.0037(3) 0.70100(19) 0.8635(2) 0.0513(10) Uani 1 1 d .
H17A H 0.0035 0.7453 0.8799 0.062 Uiso 1 1 calc R
C18 C -0.0898(3) 0.6771(2) 0.8478(2) 0.0485(10) Uani 1 1 d .
H18A H -0.1416 0.7044 0.8541 0.058 Uiso 1 1 calc R
C19 C -0.0993(3) 0.6129(2) 0.8226(2) 0.0449(9) Uani 1 1 d .
H19A H -0.1580 0.5963 0.8108 0.054 Uiso 1 1 calc R
C20 C -0.0234(2) 0.57225(18) 0.81456(19) 0.0378(8) Uani 1 1 d .
H20A H -0.0313 0.5283 0.7972 0.045 Uiso 1 1 calc R
C21 C 0.0643(2) 0.59509(15) 0.83155(17) 0.0288(7) Uani 1 1 d .
C22 C 0.3796(2) 0.41354(17) 0.91155(18) 0.0339(7) Uani 1 1 d .
H22A H 0.3613 0.4587 0.9089 0.041 Uiso 1 1 calc R
C23 C 0.4426(2) 0.38916(17) 0.95938(19) 0.0385(8) Uani 1 1 d .
H23A H 0.4762 0.4137 0.9945 0.046 Uiso 1 1 calc R
C24 C 0.4485(2) 0.31912(17) 0.94632(18) 0.0354(8) Uani 1 1 d .
H24A H 0.4859 0.2885 0.9721 0.042 Uiso 1 1 calc R
C25 C 0.3902(2) 0.30432(15) 0.88976(16) 0.0273(7) Uani 1 1 d .
C26 C 0.3217(2) 0.28333(17) 0.66654(17) 0.0353(8) Uani 1 1 d .
H26A H 0.3006 0.3123 0.6295 0.042 Uiso 1 1 calc R
C27 C 0.3583(2) 0.22191(17) 0.65487(18) 0.0356(8) Uani 1 1 d .
H27A H 0.3667 0.2011 0.6096 0.043 Uiso 1 1 calc R
C28 C 0.3815(2) 0.19526(16) 0.72427(18) 0.0326(7) Uani 1 1 d .
H28A H 0.4081 0.1532 0.7339 0.039 Uiso 1 1 calc R
C29 C 0.3577(2) 0.24258(15) 0.77497(17) 0.0276(7) Uani 1 1 d .
C30 C 0.3618(2) 0.23737(15) 0.85727(17) 0.0280(7) Uani 1 1 d .
C31 C 0.2525(2) 0.22125(17) 0.96231(18) 0.0372(8) Uani 1 1 d .
H31A H 0.2994 0.2369 0.9938 0.045 Uiso 1 1 calc R
C32 C 0.1693(3) 0.20232(19) 0.9906(2) 0.0477(10) Uani 1 1 d .
H32A H 0.1605 0.2045 1.0411 0.057 Uiso 1 1 calc R
C33 C 0.0991(3) 0.1803(2) 0.9455(2) 0.0510(10) Uani 1 1 d .
H33A H 0.0422 0.1681 0.9647 0.061 Uiso 1 1 calc R
C34 C 0.1132(3) 0.17640(19) 0.8719(2) 0.0482(9) Uani 1 1 d .
H34A H 0.0654 0.1614 0.8408 0.058 Uiso 1 1 calc R
C35 C 0.1972(2) 0.19428(16) 0.8426(2) 0.0366(8) Uani 1 1 d .
H35A H 0.2062 0.1906 0.7922 0.044 Uiso 1 1 calc R
C36 C 0.2680(2) 0.21760(15) 0.88792(17) 0.0295(7) Uani 1 1 d .
C37 C 0.4100(3) 0.12042(18) 0.9026(2) 0.0480(10) Uani 1 1 d .
H37A H 0.3479 0.1110 0.9112 0.058 Uiso 1 1 calc R
C38 C 0.4760(3) 0.0709(2) 0.9158(3) 0.0637(13) Uani 1 1 d .
H38A H 0.4580 0.0286 0.9330 0.076 Uiso 1 1 calc R
C39 C 0.5668(3) 0.0836(2) 0.9036(2) 0.0592(12) Uani 1 1 d .
H39A H 0.6113 0.0503 0.9128 0.071 Uiso 1 1 calc R
C40 C 0.5923(3) 0.1452(2) 0.8778(2) 0.0511(11) Uani 1 1 d .
H40A H 0.6544 0.1541 0.8690 0.061 Uiso 1 1 calc R
C41 C 0.5270(2) 0.19450(19) 0.86481(18) 0.0404(8) Uani 1 1 d .
H41A H 0.5456 0.2365 0.8473 0.048 Uiso 1 1 calc R
C42 C 0.4341(2) 0.18287(16) 0.87718(17) 0.0335(8) Uani 1 1 d .
C43 C 0.3799(2) 0.43396(18) 0.7244(2) 0.0401(8) Uani 1 1 d .
H43A H 0.4221 0.4517 0.7610 0.060 Uiso 1 1 calc R
H43B H 0.3593 0.4699 0.6925 0.060 Uiso 1 1 calc R
H43C H 0.4108 0.4000 0.6960 0.060 Uiso 1 1 calc R
C44 C 0.1412(2) 0.34035(17) 0.73073(19) 0.0350(7) Uani 1 1 d .
H44A H 0.1016 0.3259 0.7696 0.052 Uiso 1 1 calc R
H44B H 0.1599 0.3017 0.7026 0.052 Uiso 1 1 calc R
H44C H 0.1082 0.3715 0.6992 0.052 Uiso 1 1 calc R
C45 C 0.3788(5) 0.5260(6) 0.1902(5) 0.269(8) Uani 1 1 d .
H45A H 0.3828 0.5000 0.2354 0.323 Uiso 1 1 calc R
H45B H 0.4267 0.5605 0.1922 0.323 Uiso 1 1 calc R
C46 C 0.3940(5) 0.4829(4) 0.1298(4) 0.126(3) Uani 1 1 d .
H46A H 0.4396 0.5023 0.0974 0.152 Uiso 1 1 calc R
H46B H 0.4159 0.4390 0.1464 0.152 Uiso 1 1 calc R
C47 C 0.3120(6) 0.4772(4) 0.0952(5) 0.158(4) Uani 1 1 d .
H47A H 0.2855 0.4331 0.1050 0.190 Uiso 1 1 calc R
H47B H 0.3199 0.4814 0.0426 0.190 Uiso 1 1 calc R
C48 C 0.2491(4) 0.5302(3) 0.1205(3) 0.0874(17) Uani 1 1 d .
H48A H 0.2411 0.5652 0.0835 0.105 Uiso 1 1 calc R
H48B H 0.1889 0.5115 0.1319 0.105 Uiso 1 1 calc R
C49 C 0.0758(3) 0.6638(3) 0.1492(3) 0.0777(15) Uani 1 1 d .
H49A H 0.0212 0.6852 0.1692 0.093 Uiso 1 1 calc R
H49B H 0.0641 0.6157 0.1441 0.093 Uiso 1 1 calc R
C50 C 0.0984(4) 0.6938(3) 0.0777(3) 0.0733(14) Uani 1 1 d .
H50A H 0.0432 0.7109 0.0526 0.088 Uiso 1 1 calc R
H50B H 0.1286 0.6611 0.0464 0.088 Uiso 1 1 calc R
C51 C 0.1628(4) 0.7501(3) 0.0992(3) 0.0961(19) Uani 1 1 d .
H51A H 0.2173 0.7495 0.0687 0.115 Uiso 1 1 calc R
H51B H 0.1321 0.7935 0.0933 0.115 Uiso 1 1 calc R
C52 C 0.1888(5) 0.7388(3) 0.1756(4) 0.122(3) Uani 1 1 d .
H52A H 0.2557 0.7397 0.1818 0.146 Uiso 1 1 calc R
H52B H 0.1626 0.7739 0.2063 0.146 Uiso 1 1 calc R
C53 C 0.1914(5) 0.5015(3) 0.3470(4) 0.101(2) Uani 1 1 d .
H53A H 0.2584 0.5060 0.3497 0.121 Uiso 1 1 calc R
H53B H 0.1764 0.4589 0.3230 0.121 Uiso 1 1 calc R
C54 C 0.1548(8) 0.5026(3) 0.4181(3) 0.181(5) Uani 1 1 d .
H54A H 0.2032 0.5138 0.4539 0.218 Uiso 1 1 calc R
H54B H 0.1300 0.4585 0.4303 0.218 Uiso 1 1 calc R
C55 C 0.0803(4) 0.5541(5) 0.4199(3) 0.118(3) Uani 1 1 d .
H55A H 0.0235 0.5351 0.4387 0.141 Uiso 1 1 calc R
H55B H 0.0986 0.5925 0.4502 0.141 Uiso 1 1 calc R
C56 C 0.0682(3) 0.5745(3) 0.3410(3) 0.0703(14) Uani 1 1 d .
H56A H 0.0159 0.5510 0.3184 0.084 Uiso 1 1 calc R
H56B H 0.0580 0.6229 0.3369 0.084 Uiso 1 1 calc R
C57 C 0.4064(4) 0.6646(4) 0.3236(4) 0.114(3) Uani 1 1 d .
H57A H 0.4324 0.7049 0.3014 0.137 Uiso 1 1 calc R
H57B H 0.4337 0.6251 0.3009 0.137 Uiso 1 1 calc R
C58 C 0.4250(4) 0.6643(3) 0.4020(4) 0.102(2) Uani 1 1 d .
H58A H 0.4727 0.6971 0.4148 0.123 Uiso 1 1 calc R
H58B H 0.4456 0.6199 0.4180 0.123 Uiso 1 1 calc R
C59 C 0.3365(4) 0.6823(3) 0.4368(3) 0.0854(16) Uani 1 1 d .
H59A H 0.3445 0.7208 0.4695 0.102 Uiso 1 1 calc R
H59B H 0.3125 0.6444 0.4646 0.102 Uiso 1 1 calc R
C60 C 0.2739(3) 0.6993(2) 0.3740(2) 0.0591(12) Uani 1 1 d .
H60A H 0.2109 0.6855 0.3840 0.071 Uiso 1 1 calc R
H60B H 0.2745 0.7477 0.3647 0.071 Uiso 1 1 calc R

loop_
_atom_site_aniso_label
_atom_site_aniso_U_11
_atom_site_aniso_U_22
_atom_site_aniso_U_33
_atom_site_aniso_U_23
_atom_site_aniso_U_13
_atom_site_aniso_U_12
Ta 0.02310(6) 0.02585(6) 0.02427(6) -0.00231(6) -0.00058(4) 0.00288(6)
Li 0.055(4) 0.059(4) 0.046(3) -0.009(3) 0.001(3) 0.017(4)
N1 0.0314(14) 0.0318(14) 0.0239(13) -0.0005(11) 0.0013(11) 0.0031(11)
N2 0.0286(14) 0.0253(13) 0.0237(13) 0.0041(10) 0.0011(11) 0.0050(10)
N3 0.0236(14) 0.0303(13) 0.0305(14) -0.0058(11) -0.0046(11) 0.0043(11)
N4 0.0332(15) 0.0299(14) 0.0241(13) -0.0043(11) -0.0027(11) 0.0048(11)
O1 0.073(2) 0.120(3) 0.086(3) -0.055(2) -0.009(2) 0.037(2)
O2 0.065(2) 0.065(2) 0.066(2) 0.0141(17) -0.0116(17) -0.0038(16)
O3 0.070(2) 0.0621(19) 0.0623(19) 0.0121(16) -0.0051(17) 0.0058(16)
O4 0.0476(18) 0.088(2) 0.0640(19) -0.0332(18) -0.0072(15) 0.0088(16)
C1 0.045(2) 0.045(2) 0.0244(17) -0.0011(15) 0.0031(15) 0.0060(16)
C2 0.050(2) 0.048(2) 0.0227(17) 0.0061(15) -0.0032(16) 0.0039(17)
C3 0.0373(19) 0.0352(18) 0.0324(18) 0.0042(15) -0.0036(15) 0.0039(14)
C4 0.0238(15) 0.0280(15) 0.0253(15) 0.0013(13) -0.0026(12) -0.0021(12)
C5 0.0397(19) 0.0301(16) 0.0351(17) 0.0076(15) 0.0059(14) 0.0062(15)
C6 0.043(2) 0.0364(18) 0.0343(18) 0.0088(15) 0.0131(16) 0.0037(15)
C7 0.0341(19) 0.0351(18) 0.0362(18) 0.0040(15) 0.0102(15) 0.0096(14)
C8 0.0233(15) 0.0264(15) 0.0252(15) -0.0005(12) -0.0007(12) 0.0023(12)
C9 0.0208(15) 0.0274(15) 0.0269(16) -0.0006(13) 0.0001(12) 0.0028(12)
C10 0.0367(19) 0.0385(18) 0.0293(17) 0.0010(14) 0.0004(15) 0.0005(14)
C11 0.042(2) 0.045(2) 0.0366(19) -0.0025(16) -0.0118(16) -0.0014(16)
C12 0.033(2) 0.041(2) 0.053(2) 0.0010(18) -0.0091(17) -0.0051(16)
C13 0.034(2) 0.046(2) 0.044(2) 0.0014(17) 0.0018(17) -0.0085(16)
C14 0.0311(17) 0.0358(18) 0.0324(17) -0.0015(15) 0.0003(14) -0.0027(14)
C15 0.0241(16) 0.0258(15) 0.0306(17) 0.0014(13) -0.0031(13) 0.0045(12)
C16 0.0352(19) 0.0322(18) 0.054(2) 0.0006(17) -0.0011(17) 0.0044(15)
C17 0.052(3) 0.0327(19) 0.069(3) -0.0035(19) 0.001(2) 0.0143(17)
C18 0.046(2) 0.052(2) 0.048(2) 0.0088(19) 0.0061(19) 0.0264(19)
C19 0.0333(19) 0.056(2) 0.045(2) 0.005(2) -0.0017(16) 0.0128(18)
C20 0.0325(19) 0.0388(19) 0.042(2) 0.0023(16) -0.0012(16) 0.0068(15)
C21 0.0301(17) 0.0276(17) 0.0286(16) 0.0067(12) 0.0012(13) 0.0067(12)
C22 0.0346(19) 0.0293(16) 0.0375(19) -0.0084(14) -0.0053(15) 0.0022(14)
C23 0.0376(19) 0.0399(18) 0.0374(18) -0.0122(17) -0.0101(15) 0.0006(16)
C24 0.0330(18) 0.0390(19) 0.0338(18) -0.0049(15) -0.0091(15) 0.0068(14)
C25 0.0271(16) 0.0299(16) 0.0249(15) -0.0035(13) -0.0012(13) 0.0022(12)
C26 0.040(2) 0.0414(19) 0.0242(16) -0.0014(14) -0.0029(14) 0.0080(15)
C27 0.0368(19) 0.0423(19) 0.0277(17) -0.0108(15) 0.0011(15) 0.0035(15)
C28 0.0310(18) 0.0331(17) 0.0335(18) -0.0071(14) -0.0020(14) 0.0069(13)
C29 0.0242(16) 0.0311(16) 0.0274(16) -0.0059(13) -0.0022(13) -0.0008(12)
C30 0.0263(16) 0.0290(16) 0.0286(16) -0.0023(13) -0.0039(13) 0.0042(12)
C31 0.042(2) 0.0396(19) 0.0301(18) 0.0008(15) -0.0007(15) 0.0031(15)
C32 0.053(2) 0.051(2) 0.039(2) 0.0070(18) 0.0095(19) 0.0040(19)
C33 0.039(2) 0.054(2) 0.060(3) 0.011(2) 0.013(2) -0.0015(18)
C34 0.039(2) 0.047(2) 0.059(3) 0.001(2) -0.0040(19) -0.0096(17)
C35 0.037(2) 0.0354(18) 0.0369(19) -0.0018(15) -0.0024(16) 0.0019(15)
C36 0.0330(18) 0.0257(16) 0.0298(17) -0.0007(13) -0.0007(14) 0.0049(13)
C37 0.043(2) 0.038(2) 0.063(3) -0.0012(19) -0.0099(19) 0.0076(16)
C38 0.075(3) 0.035(2) 0.081(3) -0.001(2) -0.020(3) 0.016(2)
C39 0.062(3) 0.054(2) 0.061(3) -0.013(2) -0.018(2) 0.033(2)
C40 0.045(2) 0.067(3) 0.041(2) -0.014(2) -0.0060(18) 0.024(2)
C41 0.042(2) 0.048(2) 0.0315(18) -0.0034(16) -0.0043(16) 0.0131(16)
C42 0.0387(19) 0.0349(18) 0.0265(16) -0.0072(14) -0.0073(14) 0.0116(14)
C43 0.036(2) 0.0389(19) 0.045(2) 0.0021(17) 0.0032(16) 0.0005(15)
C44 0.0295(17) 0.0352(18) 0.0400(19) -0.0038(15) -0.0052(15) 0.0009(14)
C45 0.114(6) 0.431(17) 0.258(11) -0.282(13) -0.109(7) 0.160(9)
C46 0.086(5) 0.126(6) 0.167(7) -0.067(5) 0.002(5) 0.041(4)
C47 0.133(7) 0.186(8) 0.156(7) -0.093(7) 0.009(6) 0.083(6)
C48 0.100(4) 0.098(4) 0.063(3) -0.017(3) 0.000(3) 0.024(3)
C49 0.046(3) 0.106(4) 0.081(4) 0.023(3) -0.007(3) -0.009(3)
C50 0.083(4) 0.076(3) 0.061(3) 0.006(3) -0.004(3) 0.008(3)
C51 0.115(5) 0.091(4) 0.082(4) 0.022(3) -0.001(4) -0.028(4)
C52 0.165(7) 0.073(4) 0.125(6) 0.036(4) -0.062(5) -0.036(4)
C53 0.132(6) 0.055(3) 0.113(5) 0.016(3) -0.032(5) 0.016(3)
C54 0.425(17) 0.070(4) 0.049(4) 0.003(3) -0.001(6) 0.080(7)
C55 0.090(5) 0.208(9) 0.056(3) 0.020(5) -0.003(3) -0.030(5)
C56 0.055(3) 0.091(4) 0.064(3) 0.003(3) -0.010(2) -0.021(3)
C57 0.050(3) 0.157(6) 0.137(6) -0.075(5) 0.005(4) 0.008(4)
C58 0.070(4) 0.107(5) 0.128(6) 0.022(4) -0.036(4) 0.013(3)
C59 0.096(4) 0.096(4) 0.063(3) 0.006(3) -0.015(3) -0.015(3)
C60 0.043(2) 0.061(3) 0.072(3) -0.021(2) 0.005(2) 0.002(2)

loop_
_atom_type_symbol
_atom_type_description
_atom_type_scat_dispersion_real
_atom_type_scat_dispersion_imag
_atom_type_scat_source
C C 0.0033 0.0016 'International Tables Vol C Tables 4.2.6.8 and 6.1.1.4'
H H 0.0000 0.0000 'International Tables Vol C Tables 4.2.6.8 and 6.1.1.4'
N N 0.0061 0.0033 'International Tables Vol C Tables 4.2.6.8 and 6.1.1.4'
O O 0.0106 0.0060 'International Tables Vol C Tables 4.2.6.8 and 6.1.1.4'
Ta Ta -0.7052 6.5227 'International Tables Vol C Tables 4.2.6.8 and 6.1.1.4'
Li Li -0.0003 0.0001 'International Tables Vol C Tables 4.2.6.8 and 6.1.1.4'

loop_
_geom_angle_atom_site_label_1
_geom_angle_atom_site_label_2
_geom_angle_atom_site_label_3
_geom_angle
N2 Ta N3 80.17(10)
N2 Ta N4 141.37(10)
N3 Ta N4 78.88(10)
N2 Ta N1 80.73(9)
N3 Ta N1 143.42(10)
N4 Ta N1 132.58(9)
N2 Ta C44 90.69(11)
N3 Ta C44 130.40(12)
N4 Ta C44 78.93(11)
N1 Ta C44 80.61(11)
N2 Ta C43 128.48(12)
N3 Ta C43 90.11(12)
N4 Ta C43 83.65(12)
N1 Ta C43 77.96(12)
C44 Ta C43 130.35(13)
O1 Li O3 107.3(4)
O1 Li O4 113.1(4)
O3 Li O4 108.9(4)
O1 Li O2 110.4(4)
O3 Li O2 110.1(4)
O4 Li O2 107.1(4)
C4 N1 C1 105.3(3)
C4 N1 Ta 134.0(2)
C1 N1 Ta 120.3(2)
C8 N2 C5 105.2(2)
C8 N2 Ta 134.4(2)
C5 N2 Ta 119.01(19)
C22 N3 C25 105.9(3)
C22 N3 Ta 118.5(2)
C25 N3 Ta 134.8(2)
C29 N4 C26 105.6(2)
C29 N4 Ta 134.1(2)
C26 N4 Ta 120.4(2)
C45 O1 C48 106.6(4)
C45 O1 Li 132.5(4)
C48 O1 Li 120.3(4)
C52 O2 C49 105.9(4)
C52 O2 Li 121.3(4)
C49 O2 Li 129.6(4)
C53 O3 C56 108.1(4)
C53 O3 Li 120.4(4)
C56 O3 Li 126.3(3)
C60 O4 C57 105.0(4)
C60 O4 Li 121.9(3)
C57 O4 Li 131.8(4)
C2 C1 N1 110.3(3)
C1 C2 C3 107.0(3)
C4 C3 C2 106.7(3)
C3 C4 N1 110.6(3)
C3 C4 C9 128.2(3)
N1 C4 C9 120.5(3)
C6 C5 N2 110.5(3)
C5 C6 C7 106.7(3)
C8 C7 C6 108.3(3)
C7 C8 N2 109.3(3)
C7 C8 C9 128.9(3)
N2 C8 C9 121.3(2)
C8 C9 C4 111.4(2)
C8 C9 C21 108.8(2)
C4 C9 C21 108.2(2)
C8 C9 C15 108.3(2)
C4 C9 C15 109.0(2)
C21 C9 C15 111.2(2)
C11 C10 C15 121.2(3)
C12 C11 C10 119.8(3)
C13 C12 C11 119.5(3)
C12 C13 C14 120.7(3)
C15 C14 C13 121.0(3)
C14 C15 C10 117.9(3)
C14 C15 C9 121.9(3)
C10 C15 C9 120.2(3)
C17 C16 C21 120.7(3)
C18 C17 C16 120.9(4)
C17 C18 C19 119.0(3)
C18 C19 C20 120.7(4)
C19 C20 C21 121.2(3)
C20 C21 C16 117.5(3)
C20 C21 C9 118.7(3)
C16 C21 C9 123.8(3)
C23 C22 N3 110.7(3)
C22 C23 C24 106.7(3)
C25 C24 C23 107.7(3)
C24 C25 N3 109.0(3)
C24 C25 C30 130.7(3)
N3 C25 C30 119.9(3)
C27 C26 N4 111.0(3)
C26 C27 C28 106.5(3)
C29 C28 C27 107.0(3)
C28 C29 N4 109.9(3)
C28 C29 C30 128.5(3)
N4 C29 C30 121.4(3)
C29 C30 C25 109.7(3)
C29 C30 C36 111.4(3)
C25 C30 C36 108.6(2)
C29 C30 C42 107.2(2)
C25 C30 C42 110.2(3)
C36 C30 C42 109.7(3)
C32 C31 C36 121.0(4)
C33 C32 C31 120.6(4)
C34 C33 C32 119.2(4)
C33 C34 C35 121.0(4)
C34 C35 C36 120.1(3)
C31 C36 C35 118.1(3)
C31 C36 C30 120.6(3)
C35 C36 C30 121.3(3)
C42 C37 C38 121.3(4)
C39 C38 C37 120.3(4)
C38 C39 C40 119.4(4)
C39 C40 C41 120.4(4)
C40 C41 C42 121.2(4)
C37 C42 C41 117.4(3)
C37 C42 C30 122.4(3)
C41 C42 C30 120.1(3)
O1 C45 C46 111.4(6)
C47 C46 C45 105.5(6)
C46 C47 C48 109.9(6)
O1 C48 C47 104.3(5)
O2 C49 C50 105.9(4)
C49 C50 C51 102.5(4)
C52 C51 C50 106.4(5)
O2 C52 C51 107.5(5)
O3 C53 C54 108.0(5)
C53 C54 C55 108.5(5)
C56 C55 C54 103.5(5)
O3 C56 C55 105.2(4)
O4 C57 C58 106.9(5)
C57 C58 C59 106.1(4)
C58 C59 C60 104.0(4)
O4 C60 C59 105.9(4)

loop_
_geom_bond_atom_site_label_1
_geom_bond_atom_site_label_2
_geom_bond_distance
Ta N2 2.085(2)
Ta N3 2.098(3)
Ta N4 2.130(2)
Ta N1 2.156(3)
Ta C44 2.175(3)
Ta C43 2.179(3)
Li O1 1.897(7)
Li O3 1.920(8)
Li O4 1.929(8)
Li O2 1.918(8)
N1 C4 1.376(4)
N1 C1 1.390(4)
N2 C8 1.390(4)
N2 C5 1.404(4)
N3 C22 1.385(4)
N3 C25 1.399(4)
N4 C29 1.382(4)
N4 C26 1.387(4)
O1 C45 1.381(7)
O1 C48 1.439(6)
O2 C52 1.413(6)
O2 C49 1.431(5)
O3 C53 1.419(5)
O3 C56 1.437(5)
O4 C60 1.415(5)
O4 C57 1.441(6)
C1 C2 1.359(5)
C2 C3 1.407(5)
C3 C4 1.367(4)
C4 C9 1.520(4)
C5 C6 1.351(4)
C6 C7 1.402(4)
C7 C8 1.363(4)
C8 C9 1.510(4)
C9 C21 1.538(4)
C9 C15 1.554(4)
C10 C11 1.386(5)
C10 C15 1.401(4)
C11 C12 1.384(5)
C12 C13 1.376(5)
C13 C14 1.387(5)
C14 C15 1.381(4)
C16 C17 1.391(5)
C16 C21 1.385(5)
C17 C18 1.366(5)
C18 C19 1.368(5)
C19 C20 1.382(5)
C20 C21 1.386(5)
C22 C23 1.349(5)
C23 C24 1.421(5)
C24 C25 1.362(4)
C25 C30 1.517(4)
C26 C27 1.355(4)
C27 C28 1.416(5)
C28 C29 1.375(4)
C29 C30 1.515(4)
C30 C36 1.539(4)
C30 C42 1.554(4)
C31 C32 1.381(5)
C31 C36 1.392(4)
C32 C33 1.375(5)
C33 C34 1.374(5)
C34 C35 1.393(5)
C35 C36 1.392(4)
C37 C42 1.379(5)
C37 C38 1.397(5)
C38 C39 1.370(6)
C39 C40 1.372(6)
C40 C41 1.385(5)
C41 C42 1.395(5)
C45 C46 1.426(8)
C46 C47 1.347(9)
C47 C48 1.479(7)
C49 C50 1.485(6)
C50 C51 1.511(7)
C51 C52 1.465(7)
C53 C54 1.420(9)
C54 C55 1.496(10)
C55 C56 1.512(7)
C57 C58 1.460(8)
C58 C59 1.493(7)
C59 C60 1.496(6)
